data_7042085
loop_
_publ_author_name
'Pop, Alexandra'
'Bellini, Cl\'ement'
'\,Suteu, R\(azvan'
'Dorcet, Vincent'
'Roisnel, Thierry'
'Carpentier, Jean-Fran\,cois'
'Silvestru, Anca'
'Sarazin, Yann'

_publ_section_title
;
 Cadmium complexes bearing (Me2)N^E^O(-) (E = S, Se)
 organochalcogenoalkoxides and their zinc and mercury analogues.
;
_journal_issue 10
_journal_name_full 'Dalton transactions (Cambridge, England : 2003)'
_journal_page_first 3179
_journal_page_last 3191
_journal_paper_doi 10.1039/c7dt00279c
_journal_volume 46
_journal_year 2017
_chemical_compound_source 'synthesis as described'
_chemical_formula_moiety 'C19 H32 F6 N2 O Se Si2 Zn'
_chemical_formula_sum 'C19 H32 F6 N2 O Se Si2 Zn'
_chemical_formula_weight 618.97
_chemical_name_systematic
;
 ?
;
_space_group_crystal_system triclinic
_space_group_IT_number 2
_space_group_name_Hall '-P 1'
_space_group_name_H-M_alt 'P -1'
_symmetry_space_group_name_Hall '-P 1'
_symmetry_space_group_name_H-M 'P -1'
_atom_sites_solution_hydrogens geom
_audit_update_record
;
2016-11-22 deposited with the CCDC.
2017-02-13 downloaded from the CCDC.
;
_cell_angle_alpha 93.228(2)
_cell_angle_beta 90.915(2)
_cell_angle_gamma 97.033(2)
_cell_formula_units_Z 2
_cell_length_a 9.8542(5)
_cell_length_b 10.5091(5)
_cell_length_c 14.1922(7)
_cell_measurement_reflns_used 9970
_cell_measurement_temperature 150(2)
_cell_measurement_theta_max 27.50
_cell_measurement_theta_min 2.36
_cell_measurement_wavelength 0.71073
_cell_volume 1455.97(12)
_computing_cell_refinement 'Bruker APEX2 (Bruker, 2006)'
_computing_data_collection 'Bruker APEX2 (Bruker, 2006)'
_computing_data_reduction 'Bruker APEX2 (Bruker, 2006)'
_computing_molecular_graphics 'Ortep-3 for Windows (Farrugia, 1997)'
_computing_publication_material 'CRYSCALc (T. Roisnel, local program, 2014)'
_computing_structure_refinement 'SHELXL-97 (Sheldrick, 2008)'
_computing_structure_solution 'SIR97 (Altomare et al., 1999)'
_diffrn_ambient_temperature 150(2)
_diffrn_detector 'CCD plate'
_diffrn_measured_fraction_theta_full 0.984
_diffrn_measured_fraction_theta_max 0.979
_diffrn_measurement_device_type 'APEXII, Bruker-AXS'
_diffrn_measurement_method 'CCD rotation images, thin slices'
_diffrn_radiation_monochromator graphite
_diffrn_radiation_probe x-ray
_diffrn_radiation_source 'fine-focus sealed tube'
_diffrn_radiation_type MoK\a
_diffrn_radiation_wavelength 0.71073
_diffrn_reflns_av_R_equivalents 0.0245
_diffrn_reflns_av_unetI/netI 0.0191
_diffrn_reflns_limit_h_max 12
_diffrn_reflns_limit_h_min -12
_diffrn_reflns_limit_k_max 13
_diffrn_reflns_limit_k_min -13
_diffrn_reflns_limit_l_max 18
_diffrn_reflns_limit_l_min -18
_diffrn_reflns_number 24953
_diffrn_reflns_theta_full 25.242
_diffrn_reflns_theta_max 27.524
_diffrn_reflns_theta_min 3.006
_exptl_absorpt_coefficient_mu 2.227
_exptl_absorpt_correction_T_max 0.685
_exptl_absorpt_correction_T_min 0.598
_exptl_absorpt_correction_type multi-scan
_exptl_absorpt_process_details
;
  [Sheldrick, G.M. (2002). SADABS Bruker AXS Inc., Madison, Wisconsin, USA]
;
_exptl_crystal_colour colourless
_exptl_crystal_density_diffrn 1.412
_exptl_crystal_description prism
_exptl_crystal_F_000 628
_exptl_crystal_size_max 0.350
_exptl_crystal_size_mid 0.260
_exptl_crystal_size_min 0.170
_platon_squeeze_details
;
;
_refine_diff_density_max 0.420
_refine_diff_density_min -0.215
_refine_diff_density_rms 0.053
_refine_ls_extinction_method none
_refine_ls_goodness_of_fit_ref 1.084
_refine_ls_hydrogen_treatment constr
_refine_ls_matrix_type full
_refine_ls_number_parameters 297
_refine_ls_number_reflns 6586
_refine_ls_number_restraints 0
_refine_ls_restrained_S_all 1.084
_refine_ls_R_factor_all 0.0214
_refine_ls_R_factor_gt 0.0194
_refine_ls_shift/su_max 0.004
_refine_ls_shift/su_mean 0.000
_refine_ls_structure_factor_coef Fsqd
_refine_ls_weighting_details 'w=1/[\s^2^(Fo^2^)+(0.0348P)^2^+0.3257P] where P=(Fo^2^+2Fc^2^)/3'
_refine_ls_weighting_scheme calc
_refine_ls_wR_factor_gt 0.0601
_refine_ls_wR_factor_ref 0.0608
_reflns_number_gt 6078
_reflns_number_total 6586
_reflns_threshold_expression >2sigma(I)
_cod_data_source_file c7dt00279c2.cif
_cod_data_source_block ALE287
_cod_depositor_comments
;
The following automatic conversions were performed:

'_space_group_crystal_system' value 'Triclinic' changed to
'triclinic' according to
/usr/data/users/saulius/crontab/automatic-downloads/rss-feeds/RSC/lib/dictionaries/cif_core.dic
dictionary named 'cif_core.dic' version 2.4.2 from 2011-04-26.

Automatic conversion script
Id: cif_fix_values 4268 2015-11-12 08:31:59Z antanas 

 Adding full bibliography for 7042078--7042085.cif.
;
_cod_database_code 7042085

loop_
_space_group_symop_operation_xyz
x,y,z
-x,-y,-z

loop_
_atom_site_label
_atom_site_type_symbol
_atom_site_fract_x
_atom_site_fract_y
_atom_site_fract_z
_atom_site_U_iso_or_equiv
_atom_site_adp_type
_atom_site_occupancy
_atom_site_symmetry_multiplicity
_atom_site_calc_flag
_atom_site_refinement_flags
_atom_site_disorder_assembly
Zn1 Zn 0.43686(2) 0.56472(2) 0.24843(2) 0.01959(5) Uani 1 1 d . .
Se1 Se 0.45571(2) 0.39899(2) 0.11013(2) 0.02130(5) Uani 1 1 d . .
N1 N 0.40772(13) 0.73730(11) 0.23024(9) 0.0257(3) Uani 1 1 d . .
Si1 Si 0.28593(5) 0.76816(4) 0.15004(3) 0.02832(9) Uani 1 1 d . .
Si2 Si 0.51761(5) 0.85476(4) 0.29007(3) 0.03047(10) Uani 1 1 d . .
C1 C 0.21792(19) 0.62083(17) 0.07585(12) 0.0368(4) Uani 1 1 d . .
H1A H 0.2919 0.5908 0.0386 0.055 Uiso 1 1 calc R U
H1B H 0.1452 0.6410 0.0334 0.055 Uiso 1 1 calc R U
H1C H 0.1811 0.5534 0.1168 0.055 Uiso 1 1 calc R U
C2 C 0.13418(18) 0.82867(17) 0.20755(13) 0.0380(4) Uani 1 1 d . .
H2A H 0.0939 0.7658 0.2509 0.057 Uiso 1 1 calc R U
H2B H 0.0660 0.8412 0.1590 0.057 Uiso 1 1 calc R U
H2C H 0.1633 0.9106 0.2428 0.057 Uiso 1 1 calc R U
C3 C 0.3531(2) 0.88903(19) 0.06449(14) 0.0481(5) Uani 1 1 d . .
H3A H 0.3805 0.9721 0.0986 0.072 Uiso 1 1 calc R U
H3B H 0.2814 0.8981 0.0175 0.072 Uiso 1 1 calc R U
H3C H 0.4323 0.8601 0.0327 0.072 Uiso 1 1 calc R U
C4 C 0.4335(2) 1.00208(17) 0.32112(16) 0.0484(5) Uani 1 1 d . .
H4A H 0.4035 1.0379 0.2632 0.073 Uiso 1 1 calc R U
H4B H 0.4989 1.0660 0.3562 0.073 Uiso 1 1 calc R U
H4C H 0.3542 0.9791 0.3603 0.073 Uiso 1 1 calc R U
C5 C 0.6731(2) 0.9075(2) 0.22074(16) 0.0494(5) Uani 1 1 d . .
H5A H 0.7234 0.8341 0.2069 0.074 Uiso 1 1 calc R U
H5B H 0.7321 0.9748 0.2577 0.074 Uiso 1 1 calc R U
H5C H 0.6449 0.9413 0.1615 0.074 Uiso 1 1 calc R U
C6 C 0.5797(2) 0.79838(18) 0.40372(13) 0.0460(5) Uani 1 1 d . .
H6A H 0.5020 0.7783 0.4449 0.069 Uiso 1 1 calc R U
H6B H 0.6452 0.8660 0.4349 0.069 Uiso 1 1 calc R U
H6C H 0.6246 0.7212 0.3910 0.069 Uiso 1 1 calc R U
C11 C 0.29136(14) 0.28392(13) 0.12769(10) 0.0216(3) Uani 1 1 d . .
C12 C 0.22646(16) 0.23213(14) 0.04389(11) 0.0292(3) Uani 1 1 d . .
H12 H 0.2695 0.2464 -0.0147 0.035 Uiso 1 1 calc R U
C13 C 0.09915(18) 0.15986(15) 0.04567(13) 0.0365(4) Uani 1 1 d . .
H13 H 0.0543 0.1260 -0.0117 0.044 Uiso 1 1 calc R U
C14 C 0.03778(17) 0.13718(15) 0.13055(13) 0.0354(4) Uani 1 1 d . .
H14 H -0.0494 0.0876 0.1319 0.043 Uiso 1 1 calc R U
C15 C 0.10370(15) 0.18692(14) 0.21406(12) 0.0286(3) Uani 1 1 d . .
H15 H 0.0613 0.1690 0.2723 0.034 Uiso 1 1 calc R U
C16 C 0.23031(14) 0.26235(13) 0.21503(10) 0.0217(3) Uani 1 1 d . .
C17 C 0.29261(14) 0.31417(13) 0.30915(10) 0.0212(3) Uani 1 1 d . .
H17A H 0.2426 0.2681 0.3595 0.025 Uiso 1 1 calc R U
H17B H 0.3886 0.2954 0.3122 0.025 Uiso 1 1 calc R U
N19 N 0.29093(11) 0.45469(11) 0.32868(8) 0.0197(2) Uani 1 1 d . .
C19 C 0.34167(17) 0.48561(16) 0.42736(10) 0.0302(3) Uani 1 1 d . .
H19A H 0.3409 0.5775 0.4432 0.045 Uiso 1 1 calc R U
H19B H 0.4352 0.4640 0.4337 0.045 Uiso 1 1 calc R U
H19C H 0.2823 0.4358 0.4703 0.045 Uiso 1 1 calc R U
C20 C 0.15042(15) 0.48880(15) 0.32096(12) 0.0288(3) Uani 1 1 d . .
H20A H 0.1131 0.4640 0.2572 0.043 Uiso 1 1 calc R U
H20B H 0.1519 0.5817 0.3333 0.043 Uiso 1 1 calc R U
H20C H 0.0930 0.4434 0.3672 0.043 Uiso 1 1 calc R U
C21 C 0.59598(14) 0.32307(14) 0.18037(10) 0.0233(3) Uani 1 1 d . .
H21A H 0.5523 0.2492 0.2139 0.028 Uiso 1 1 calc R U
H21B H 0.6618 0.2910 0.1357 0.028 Uiso 1 1 calc R U
C22 C 0.67364(13) 0.42391(14) 0.25319(10) 0.0219(3) Uani 1 1 d . .
O18 O 0.59562(10) 0.50107(10) 0.30160(7) 0.0237(2) Uani 1 1 d . .
C24 C 0.74238(14) 0.34694(15) 0.32594(11) 0.0263(3) Uani 1 1 d . .
F25 F 0.64789(9) 0.28528(9) 0.37925(6) 0.0335(2) Uani 1 1 d . .
F26 F 0.81263(11) 0.25727(10) 0.28615(7) 0.0410(2) Uani 1 1 d . .
F27 F 0.82893(9) 0.42169(10) 0.38487(7) 0.0347(2) Uani 1 1 d . .
C28 C 0.78494(15) 0.50698(16) 0.20103(11) 0.0303(3) Uani 1 1 d . .
F29 F 0.87826(9) 0.43982(11) 0.16038(7) 0.0414(2) Uani 1 1 d . .
F30 F 0.85329(10) 0.59973(10) 0.25662(8) 0.0437(3) Uani 1 1 d . .
F31 F 0.72653(10) 0.56405(10) 0.13114(7) 0.0390(2) Uani 1 1 d . .

loop_
_atom_site_aniso_label
_atom_site_aniso_U_11
_atom_site_aniso_U_22
_atom_site_aniso_U_33
_atom_site_aniso_U_23
_atom_site_aniso_U_13
_atom_site_aniso_U_12
Zn1 0.01923(8) 0.01698(8) 0.02255(9) 0.00098(6) -0.00074(6) 0.00249(6)
Se1 0.02273(8) 0.02273(8) 0.01827(7) 0.00152(5) 0.00003(5) 0.00200(5)
N1 0.0307(6) 0.0174(5) 0.0290(6) 0.0019(5) -0.0021(5) 0.0039(5)
Si1 0.0343(2) 0.0245(2) 0.0279(2) 0.00622(16) -0.00089(17) 0.00877(17)
Si2 0.0348(2) 0.01907(19) 0.0362(2) -0.00119(16) -0.00004(18) -0.00059(16)
C1 0.0424(9) 0.0388(9) 0.0303(8) -0.0005(7) -0.0104(7) 0.0121(7)
C2 0.0393(9) 0.0358(9) 0.0414(9) 0.0041(7) -0.0024(7) 0.0147(7)
C3 0.0611(12) 0.0422(10) 0.0442(11) 0.0195(8) 0.0050(9) 0.0104(9)
C4 0.0548(12) 0.0237(8) 0.0651(13) -0.0083(8) -0.0003(10) 0.0034(8)
C5 0.0427(10) 0.0431(11) 0.0582(12) -0.0019(9) 0.0047(9) -0.0095(8)
C6 0.0605(12) 0.0330(9) 0.0405(10) -0.0060(8) -0.0167(9) -0.0039(8)
C11 0.0218(6) 0.0175(6) 0.0251(7) 0.0001(5) -0.0043(5) 0.0024(5)
C12 0.0367(8) 0.0244(7) 0.0259(7) -0.0011(6) -0.0080(6) 0.0032(6)
C13 0.0396(9) 0.0273(8) 0.0401(9) -0.0059(7) -0.0192(7) 0.0007(7)
C14 0.0271(8) 0.0257(8) 0.0510(10) -0.0033(7) -0.0106(7) -0.0028(6)
C15 0.0253(7) 0.0218(7) 0.0379(8) 0.0010(6) 0.0001(6) 0.0003(5)
C16 0.0220(6) 0.0166(6) 0.0268(7) 0.0008(5) -0.0024(5) 0.0038(5)
C17 0.0218(6) 0.0205(6) 0.0215(6) 0.0036(5) 0.0004(5) 0.0028(5)
N19 0.0181(5) 0.0212(6) 0.0196(5) -0.0012(4) -0.0005(4) 0.0028(4)
C19 0.0329(8) 0.0361(8) 0.0198(7) -0.0040(6) 0.0000(6) 0.0001(6)
C20 0.0200(7) 0.0297(8) 0.0377(8) 0.0002(6) 0.0027(6) 0.0069(6)
C21 0.0210(6) 0.0245(7) 0.0247(7) -0.0009(5) -0.0005(5) 0.0060(5)
C22 0.0168(6) 0.0255(7) 0.0236(7) 0.0006(5) 0.0002(5) 0.0034(5)
O18 0.0199(5) 0.0256(5) 0.0257(5) -0.0043(4) -0.0021(4) 0.0060(4)
C24 0.0203(7) 0.0327(8) 0.0267(7) 0.0003(6) 0.0006(5) 0.0072(6)
F25 0.0300(5) 0.0388(5) 0.0322(5) 0.0115(4) 0.0005(4) 0.0030(4)
F26 0.0424(6) 0.0477(6) 0.0385(5) 0.0005(4) 0.0010(4) 0.0282(5)
F27 0.0238(4) 0.0474(6) 0.0322(5) 0.0013(4) -0.0078(4) 0.0032(4)
C28 0.0225(7) 0.0371(8) 0.0306(8) 0.0045(6) 0.0000(6) -0.0006(6)
F29 0.0229(5) 0.0631(7) 0.0390(5) 0.0054(5) 0.0098(4) 0.0059(4)
F30 0.0353(5) 0.0451(6) 0.0452(6) 0.0022(5) -0.0038(4) -0.0161(4)
F31 0.0341(5) 0.0438(6) 0.0389(5) 0.0179(4) -0.0010(4) -0.0035(4)

loop_
_atom_type_symbol
_atom_type_description
_atom_type_scat_dispersion_real
_atom_type_scat_dispersion_imag
_atom_type_scat_source
C C 0.0033 0.0016 'International Tables Vol C Tables 4.2.6.8 and 6.1.1.4'
H H 0.0000 0.0000 'International Tables Vol C Tables 4.2.6.8 and 6.1.1.4'
F F 0.0171 0.0103 'International Tables Vol C Tables 4.2.6.8 and 6.1.1.4'
N N 0.0061 0.0033 'International Tables Vol C Tables 4.2.6.8 and 6.1.1.4'
O O 0.0106 0.0060 'International Tables Vol C Tables 4.2.6.8 and 6.1.1.4'
Se Se -0.0929 2.2259 'International Tables Vol C Tables 4.2.6.8 and 6.1.1.4'
Si Si 0.0817 0.0704 'International Tables Vol C Tables 4.2.6.8 and 6.1.1.4'
Zn Zn 0.2839 1.4301 'International Tables Vol C Tables 4.2.6.8 and 6.1.1.4'

loop_
_geom_angle_atom_site_label_1
_geom_angle_atom_site_label_2
_geom_angle_atom_site_label_3
_geom_angle
N1 Zn1 O18 128.81(5)
N1 Zn1 N19 117.05(5)
O18 Zn1 N19 96.05(4)
N1 Zn1 Se1 122.65(4)
O18 Zn1 Se1 85.73(3)
N19 Zn1 Se1 98.79(3)
C11 Se1 C21 103.43(6)
C11 Se1 Zn1 99.72(4)
C21 Se1 Zn1 90.59(4)
Si1 N1 Si2 123.64(7)
Si1 N1 Zn1 119.73(7)
Si2 N1 Zn1 116.42(7)
N1 Si1 C1 111.76(7)
N1 Si1 C3 112.94(8)
C1 Si1 C3 105.46(9)
N1 Si1 C2 112.68(7)
C1 Si1 C2 106.23(8)
C3 Si1 C2 107.26(9)
N1 Si2 C6 111.35(7)
N1 Si2 C5 112.67(8)
C6 Si2 C5 106.92(10)
N1 Si2 C4 112.00(8)
C6 Si2 C4 106.54(10)
C5 Si2 C4 106.99(10)
Si1 C1 H1A 109.5
Si1 C1 H1B 109.5
H1A C1 H1B 109.5
Si1 C1 H1C 109.5
H1A C1 H1C 109.5
H1B C1 H1C 109.5
Si1 C2 H2A 109.5
Si1 C2 H2B 109.5
H2A C2 H2B 109.5
Si1 C2 H2C 109.5
H2A C2 H2C 109.5
H2B C2 H2C 109.5
Si1 C3 H3A 109.5
Si1 C3 H3B 109.5
H3A C3 H3B 109.5
Si1 C3 H3C 109.5
H3A C3 H3C 109.5
H3B C3 H3C 109.5
Si2 C4 H4A 109.5
Si2 C4 H4B 109.5
H4A C4 H4B 109.5
Si2 C4 H4C 109.5
H4A C4 H4C 109.5
H4B C4 H4C 109.5
Si2 C5 H5A 109.5
Si2 C5 H5B 109.5
H5A C5 H5B 109.5
Si2 C5 H5C 109.5
H5A C5 H5C 109.5
H5B C5 H5C 109.5
Si2 C6 H6A 109.5
Si2 C6 H6B 109.5
H6A C6 H6B 109.5
Si2 C6 H6C 109.5
H6A C6 H6C 109.5
H6B C6 H6C 109.5
C12 C11 C16 120.77(13)
C12 C11 Se1 114.05(11)
C16 C11 Se1 124.83(10)
C13 C12 C11 120.15(15)
C13 C12 H12 119.9
C11 C12 H12 119.9
C14 C13 C12 119.99(15)
C14 C13 H13 120.0
C12 C13 H13 120.0
C13 C14 C15 119.77(15)
C13 C14 H14 120.1
C15 C14 H14 120.1
C14 C15 C16 121.91(15)
C14 C15 H15 119.0
C16 C15 H15 119.0
C15 C16 C11 117.39(13)
C15 C16 C17 118.04(13)
C11 C16 C17 124.57(12)
N19 C17 C16 114.57(11)
N19 C17 H17A 108.6
C16 C17 H17A 108.6
N19 C17 H17B 108.6
C16 C17 H17B 108.6
H17A C17 H17B 107.6
C20 N19 C19 108.37(12)
C20 N19 C17 110.85(11)
C19 N19 C17 107.01(11)
C20 N19 Zn1 114.77(9)
C19 N19 Zn1 103.26(9)
C17 N19 Zn1 111.95(8)
N19 C19 H19A 109.5
N19 C19 H19B 109.5
H19A C19 H19B 109.5
N19 C19 H19C 109.5
H19A C19 H19C 109.5
H19B C19 H19C 109.5
N19 C20 H20A 109.5
N19 C20 H20B 109.5
H20A C20 H20B 109.5
N19 C20 H20C 109.5
H20A C20 H20C 109.5
H20B C20 H20C 109.5
C22 C21 Se1 110.86(9)
C22 C21 H21A 109.5
Se1 C21 H21A 109.5
C22 C21 H21B 109.5
Se1 C21 H21B 109.5
H21A C21 H21B 108.1
O18 C22 C28 109.38(12)
O18 C22 C24 107.32(11)
C28 C22 C24 109.27(11)
O18 C22 C21 115.92(11)
C28 C22 C21 108.42(12)
C24 C22 C21 106.36(11)
C22 O18 Zn1 123.99(9)
F27 C24 F25 106.73(12)
F27 C24 F26 106.96(12)
F25 C24 F26 106.54(12)
F27 C24 C22 112.66(12)
F25 C24 C22 110.26(11)
F26 C24 C22 113.28(12)
F30 C28 F29 106.87(12)
F30 C28 F31 106.96(13)
F29 C28 F31 106.33(13)
F30 C28 C22 112.97(13)
F29 C28 C22 113.79(13)
F31 C28 C22 109.50(12)

loop_
_geom_bond_atom_site_label_1
_geom_bond_atom_site_label_2
_geom_bond_distance
Zn1 N1 1.9016(12)
Zn1 O18 1.9339(10)
Zn1 N19 2.1203(12)
Zn1 Se1 2.5742(2)
Se1 C11 1.9273(14)
Se1 C21 1.9639(14)
N1 Si1 1.7130(13)
N1 Si2 1.7154(13)
Si1 C1 1.8694(18)
Si1 C3 1.8758(19)
Si1 C2 1.8762(18)
Si2 C6 1.8688(19)
Si2 C5 1.877(2)
Si2 C4 1.8780(18)
C1 H1A 0.9800
C1 H1B 0.9800
C1 H1C 0.9800
C2 H2A 0.9800
C2 H2B 0.9800
C2 H2C 0.9800
C3 H3A 0.9800
C3 H3B 0.9800
C3 H3C 0.9800
C4 H4A 0.9800
C4 H4B 0.9800
C4 H4C 0.9800
C5 H5A 0.9800
C5 H5B 0.9800
C5 H5C 0.9800
C6 H6A 0.9800
C6 H6B 0.9800
C6 H6C 0.9800
C11 C12 1.392(2)
C11 C16 1.404(2)
C12 C13 1.386(2)
C12 H12 0.9500
C13 C14 1.376(3)
C13 H13 0.9500
C14 C15 1.386(2)
C14 H14 0.9500
C15 C16 1.393(2)
C15 H15 0.9500
C16 C17 1.5059(19)
C17 N19 1.4893(17)
C17 H17A 0.9900
C17 H17B 0.9900
N19 C20 1.4761(18)
N19 C19 1.4844(18)
C19 H19A 0.9800
C19 H19B 0.9800
C19 H19C 0.9800
C20 H20A 0.9800
C20 H20B 0.9800
C20 H20C 0.9800
C21 C22 1.5587(19)
C21 H21A 0.9900
C21 H21B 0.9900
C22 O18 1.3518(16)
C22 C28 1.542(2)
C22 C24 1.5443(19)
C24 F27 1.3354(17)
C24 F25 1.3376(17)
C24 F26 1.3411(17)
C28 F30 1.3274(18)
C28 F29 1.3441(19)
C28 F31 1.3447(18)

loop_
_geom_torsion_atom_site_label_1
_geom_torsion_atom_site_label_2
_geom_torsion_atom_site_label_3
_geom_torsion_atom_site_label_4
_geom_torsion
Si2 N1 Si1 C1 164.67(9)
Zn1 N1 Si1 C1 -9.76(11)
Si2 N1 Si1 C3 45.94(12)
Zn1 N1 Si1 C3 -128.48(9)
Si2 N1 Si1 C2 -75.79(11)
Zn1 N1 Si1 C2 109.78(9)
Si1 N1 Si2 C6 155.23(10)
Zn1 N1 Si2 C6 -30.17(11)
Si1 N1 Si2 C5 -84.64(12)
Zn1 N1 Si2 C5 89.95(10)
Si1 N1 Si2 C4 36.05(13)
Zn1 N1 Si2 C4 -149.36(9)
C16 C11 C12 C13 1.0(2)
Se1 C11 C12 C13 -172.48(12)
C11 C12 C13 C14 -1.2(2)
C12 C13 C14 C15 0.1(2)
C13 C14 C15 C16 1.4(2)
C14 C15 C16 C11 -1.6(2)
C14 C15 C16 C17 178.84(13)
C12 C11 C16 C15 0.4(2)
Se1 C11 C16 C15 173.13(10)
C12 C11 C16 C17 179.94(13)
Se1 C11 C16 C17 -7.35(19)
C15 C16 C17 N19 -107.66(14)
C11 C16 C17 N19 72.82(17)
C16 C17 N19 C20 55.94(15)
C16 C17 N19 C19 173.93(12)
C16 C17 N19 Zn1 -73.62(12)
Se1 C21 C22 O18 41.63(15)
Se1 C21 C22 C28 -81.79(12)
Se1 C21 C22 C24 160.80(9)
C28 C22 O18 Zn1 87.12(12)
C24 C22 O18 Zn1 -154.44(9)
C21 C22 O18 Zn1 -35.79(16)
O18 C22 C24 F27 -64.51(15)
C28 C22 C24 F27 54.00(15)
C21 C22 C24 F27 170.84(11)
O18 C22 C24 F25 54.61(15)
C28 C22 C24 F25 173.11(12)
C21 C22 C24 F25 -70.05(14)
O18 C22 C24 F26 173.90(12)
C28 C22 C24 F26 -67.59(16)
C21 C22 C24 F26 49.25(15)
O18 C22 C28 F30 50.06(16)
C24 C22 C28 F30 -67.15(16)
C21 C22 C28 F30 177.33(12)
O18 C22 C28 F29 172.15(12)
C24 C22 C28 F29 54.94(16)
C21 C22 C28 F29 -60.58(15)
O18 C22 C28 F31 -69.02(15)
C24 C22 C28 F31 173.77(12)
C21 C22 C28 F31 58.24(15)

loop_
_platon_squeeze_void_nr
_platon_squeeze_void_average_x
_platon_squeeze_void_average_y
_platon_squeeze_void_average_z
_platon_squeeze_void_volume
_platon_squeeze_void_count_electrons
_platon_squeeze_void_content
1 0.000 0.000 0.500 195 23 ' '
